data_2238898
loop_
_publ_author_name
'Pook, Niels-Patrick'
'Gjikaj, Mimoza'
'Adam, Arnold'

_publ_section_title
;
 Ethane-1,2-diaminium 2,2'-[terephthaloylbis(azanediyl)]diacetate
 tetrahydrate
;
_journal_coeditor_code NC2319
_journal_issue 12
_journal_name_full 'Acta Crystallographica Section E'
_journal_page_first o1731
_journal_paper_doi 10.1107/S1600536813029632
_journal_volume 69
_journal_year 2013
_chemical_formula_iupac 'C2 H10 N2 2+ , C12 H10 N2 O6 2- , 4H2 O'
_chemical_formula_moiety 'C12 H10 N2 O6, C2 H10 N2, 4(H2 O)'
_chemical_formula_sum 'C14 H28 N4 O10'
_chemical_formula_weight 412.40
_chemical_name_systematic
;
Ethane-1,2-diaminium 2,2'-[terephthaloylbis(azanediyl)]diacetate tetrahydrate
;
_space_group_IT_number 14
_symmetry_cell_setting monoclinic
_symmetry_space_group_name_Hall '-P 2ybc'
_symmetry_space_group_name_H-M 'P 1 21/c 1'
_atom_sites_solution_hydrogens geom
_atom_sites_solution_primary direct
_atom_sites_solution_secondary difmap
_audit_creation_method Sheldrick,(2008)
_cell_angle_alpha 90.00
_cell_angle_beta 105.041(11)
_cell_angle_gamma 90.00
_cell_formula_units_Z 2
_cell_length_a 7.3710(11)
_cell_length_b 9.0675(11)
_cell_length_c 14.704(2)
_cell_measurement_reflns_used 1859
_cell_measurement_temperature 223(2)
_cell_measurement_theta_max 26.02
_cell_measurement_theta_min 0.995
_cell_volume 949.1(2)
_computing_cell_refinement 'X-Area (Stoe, 2008)'
_computing_data_collection 'X-Area (Stoe, 2008)'
_computing_data_reduction 'X-Area (Stoe, 2008)'
_computing_molecular_graphics 'Ortep-3 for windows (Farrugia 2012)'
_computing_publication_material
;
SHELXL-97 (Sheldrick, 2008), PLATON (Spek, 2009) and publCIF
(Westrip, 2010)
;
_computing_structure_refinement 'SHELXL-97 (Sheldrick, 2008)'
_computing_structure_solution 'SHELXS-97 (Sheldrick, 2008)'
_diffrn_ambient_temperature 223(2)
_diffrn_measured_fraction_theta_full 0.995
_diffrn_measured_fraction_theta_max 0.995
_diffrn_measurement_device_type 'Stoe IPDS 2'
_diffrn_measurement_method \w-scans
_diffrn_radiation_monochromator graphite
_diffrn_radiation_source 'fine-focus sealed tube'
_diffrn_radiation_type MoK\a
_diffrn_radiation_wavelength 0.71073
_diffrn_reflns_av_R_equivalents 0.0994
_diffrn_reflns_av_sigmaI/netI 0.0493
_diffrn_reflns_limit_h_max 9
_diffrn_reflns_limit_h_min -9
_diffrn_reflns_limit_k_max 11
_diffrn_reflns_limit_k_min -11
_diffrn_reflns_limit_l_max 18
_diffrn_reflns_limit_l_min -18
_diffrn_reflns_number 9883
_diffrn_reflns_theta_full 26.02
_diffrn_reflns_theta_max 26.02
_diffrn_reflns_theta_min 2.67
_exptl_absorpt_coefficient_mu 0.123
_exptl_absorpt_correction_type none
_exptl_crystal_colour colorless
_exptl_crystal_density_diffrn 1.443
_exptl_crystal_density_method 'not measured'
_exptl_crystal_description block
_exptl_crystal_F_000 440
_exptl_crystal_size_max 0.28
_exptl_crystal_size_mid 0.25
_exptl_crystal_size_min 0.22
_refine_diff_density_max 0.268
_refine_diff_density_min -0.265
_refine_ls_goodness_of_fit_ref 1.091
_refine_ls_hydrogen_treatment refall
_refine_ls_matrix_type full
_refine_ls_number_parameters 183
_refine_ls_number_reflns 1859
_refine_ls_number_restraints 0
_refine_ls_restrained_S_all 1.091
_refine_ls_R_factor_all 0.0442
_refine_ls_R_factor_gt 0.0384
_refine_ls_shift/su_max 0.000
_refine_ls_shift/su_mean 0.000
_refine_ls_structure_factor_coef Fsqd
_refine_ls_weighting_details 'calc w=1/[\s^2^(Fo^2^)+(0.0383P)^2^+0.2529P] where P=(Fo^2^+2Fc^2^)/3'
_refine_ls_weighting_scheme calc
_refine_ls_wR_factor_gt 0.0934
_refine_ls_wR_factor_ref 0.0963
_reflns_number_gt 1633
_reflns_number_total 1859
_reflns_threshold_expression >2sigma(I)
_cod_data_source_file nc2319.cif
_cod_data_source_block I
_cod_original_sg_symbol_H-M 'P 21/c '
_cod_database_code 2238898

loop_
_symmetry_equiv_pos_as_xyz
'x, y, z'
'-x, y+1/2, -z+1/2'
'-x, -y, -z'
'x, -y-1/2, z-1/2'

loop_
_atom_site_type_symbol
_atom_site_label
_atom_site_fract_x
_atom_site_fract_y
_atom_site_fract_z
_atom_site_U_iso_or_equiv
_atom_site_adp_type
_atom_site_calc_flag
_atom_site_occupancy
_atom_site_symmetry_multiplicity
O O1 0.49836(13) 0.43561(11) 0.11941(7) 0.0248(2) Uani d 1 1
O O2 0.67537(15) 0.79044(11) 0.17064(7) 0.0293(3) Uani d 1 1
O O3 0.87997(14) 0.70796(12) 0.30002(8) 0.0307(3) Uani d 1 1
O O4 1.16417(16) 0.83739(12) 0.24811(9) 0.0304(3) Uani d 1 1
H H4A 1.250(3) 0.875(3) 0.2948(17) 0.052(6) Uiso d 1 1
H H4B 1.067(3) 0.806(3) 0.2678(16) 0.050(6) Uiso d 1 1
O O5 0.57247(18) 0.30272(13) 0.50636(9) 0.0387(3) Uani d 1 1
H H5A 0.505(3) 0.294(3) 0.4449(19) 0.058(7) Uiso d 1 1
H H5B 0.539(4) 0.227(3) 0.534(2) 0.073(8) Uiso d 1 1
N N1 0.39210(16) 0.60948(13) 0.20250(8) 0.0216(3) Uani d 1 1
H H1 0.302(3) 0.670(2) 0.2048(14) 0.037(5) Uiso d 1 1
N N2 1.13211(18) 0.50461(14) 0.40607(9) 0.0256(3) Uani d 1 1
H H2A 1.234(3) 0.561(2) 0.4374(14) 0.035(5) Uiso d 1 1
H H2B 1.039(3) 0.560(2) 0.3615(15) 0.041(5) Uiso d 1 1
H H2C 1.183(3) 0.434(3) 0.3741(16) 0.053(6) Uiso d 1 1
C C1 0.17640(18) 0.50869(14) 0.06420(9) 0.0192(3) Uani d 1 1
C C2 0.01507(19) 0.54693(15) 0.09178(10) 0.0218(3) Uani d 1 1
H H2 0.023(2) 0.5766(19) 0.1573(13) 0.028(4) Uiso d 1 1
C C3 0.16018(19) 0.46137(15) -0.02754(10) 0.0220(3) Uani d 1 1
H H3 0.268(2) 0.4371(18) -0.0461(12) 0.021(4) Uiso d 1 1
C C4 0.36832(18) 0.51552(14) 0.13090(9) 0.0194(3) Uani d 1 1
C C5 0.56927(18) 0.62239(15) 0.27321(10) 0.0215(3) Uani d 1 1
H H51 0.625(2) 0.527(2) 0.2943(12) 0.025(4) Uiso d 1 1
H H52 0.544(3) 0.673(2) 0.3279(14) 0.033(5) Uiso d 1 1
C C6 0.71953(19) 0.71403(14) 0.24383(10) 0.0205(3) Uani d 1 1
C C7 1.0404(2) 0.43916(16) 0.47572(11) 0.0275(3) Uani d 1 1
H H7A 1.135(3) 0.384(2) 0.5210(14) 0.036(5) Uiso d 1 1
H H7B 0.937(3) 0.375(2) 0.4412(13) 0.033(5) Uiso d 1 1

loop_
_atom_site_aniso_label
_atom_site_aniso_U_11
_atom_site_aniso_U_22
_atom_site_aniso_U_33
_atom_site_aniso_U_12
_atom_site_aniso_U_13
_atom_site_aniso_U_23
O1 0.0196(5) 0.0265(5) 0.0275(5) 0.0040(4) 0.0048(4) -0.0023(4)
O2 0.0294(6) 0.0305(5) 0.0258(6) -0.0051(4) 0.0034(4) 0.0053(4)
O3 0.0208(5) 0.0308(6) 0.0363(6) -0.0048(4) -0.0001(4) 0.0053(4)
O4 0.0237(6) 0.0322(6) 0.0349(6) -0.0038(4) 0.0070(5) -0.0053(5)
O5 0.0466(7) 0.0325(6) 0.0307(7) -0.0133(5) -0.0010(5) 0.0009(5)
N1 0.0157(5) 0.0219(6) 0.0266(6) 0.0004(4) 0.0041(5) -0.0026(4)
N2 0.0255(6) 0.0263(6) 0.0237(6) 0.0008(5) 0.0040(5) -0.0018(5)
C1 0.0180(6) 0.0154(6) 0.0237(7) -0.0017(5) 0.0047(5) 0.0024(5)
C2 0.0204(7) 0.0224(7) 0.0230(7) -0.0017(5) 0.0065(5) -0.0016(5)
C3 0.0170(6) 0.0226(7) 0.0281(7) -0.0007(5) 0.0087(5) -0.0016(5)
C4 0.0189(6) 0.0177(6) 0.0227(7) -0.0011(5) 0.0070(5) 0.0033(5)
C5 0.0201(7) 0.0229(7) 0.0204(7) -0.0011(5) 0.0033(5) -0.0010(6)
C6 0.0202(7) 0.0181(6) 0.0228(7) -0.0006(5) 0.0050(5) -0.0038(5)
C7 0.0358(8) 0.0206(7) 0.0260(8) 0.0025(6) 0.0076(6) -0.0010(6)

loop_
_atom_type_symbol
_atom_type_description
_atom_type_scat_dispersion_real
_atom_type_scat_dispersion_imag
_atom_type_scat_source
O O 0.0106 0.0060 'International Tables Vol C Tables 4.2.6.8 and 6.1.1.4'
N N 0.0061 0.0033 'International Tables Vol C Tables 4.2.6.8 and 6.1.1.4'
C C 0.0033 0.0016 'International Tables Vol C Tables 4.2.6.8 and 6.1.1.4'
H H 0.0000 0.0000 'International Tables Vol C Tables 4.2.6.8 and 6.1.1.4'

loop_
_geom_angle_atom_site_label_1
_geom_angle_atom_site_label_2
_geom_angle_atom_site_label_3
_geom_angle_site_symmetry_1
_geom_angle_site_symmetry_3
_geom_angle
H4A O4 H4B . . 110(2)
H5A O5 H5B . . 104(2)
C4 N1 C5 . . 121.96(12)
C4 N1 H1 . . 119.3(13)
C5 N1 H1 . . 118.6(13)
C7 N2 H2A . . 109.4(12)
C7 N2 H2B . . 108.1(12)
H2A N2 H2B . . 113.2(17)
C7 N2 H2C . . 112.9(14)
H2A N2 H2C . . 104.4(18)
H2B N2 H2C . . 108.9(18)
C3 C1 C2 . . 119.54(13)
C3 C1 C4 . . 118.45(12)
C2 C1 C4 . . 122.01(13)
C3 C2 C1 3_565 . 120.03(14)
C3 C2 H2 3_565 . 119.1(10)
C1 C2 H2 . . 120.9(10)
C2 C3 C1 3_565 . 120.43(13)
C2 C3 H3 3_565 . 120.1(10)
C1 C3 H3 . . 119.5(10)
O1 C4 N1 . . 122.09(12)
O1 C4 C1 . . 121.01(12)
N1 C4 C1 . . 116.90(11)
N1 C5 C6 . . 115.11(12)
N1 C5 H51 . . 112.5(10)
C6 C5 H51 . . 107.3(10)
N1 C5 H52 . . 107.5(11)
C6 C5 H52 . . 106.3(11)
H51 C5 H52 . . 107.8(15)
O2 C6 O3 . 1 125.53(13)
O2 C6 O3 . . 125.53(13)
O2 C6 C5 . . 119.81(12)
O3 C6 C5 1 . 114.62(12)
O3 C6 C5 . . 114.62(12)
N2 C7 C7 . 3_766 109.72(15)
N2 C7 H7A . . 107.8(12)
C7 C7 H7A 3_766 . 110.7(12)
N2 C7 H7B . . 107.9(11)
C7 C7 H7B 3_766 . 109.0(11)
H7A C7 H7B . . 111.6(16)

loop_
_geom_bond_atom_site_label_1
_geom_bond_atom_site_label_2
_geom_bond_site_symmetry_2
_geom_bond_distance
O1 C4 . 1.2476(16)
O2 C6 . 1.2500(18)
O3 C6 . 1.2558(17)
O4 H4A . 0.87(3)
O4 H4B . 0.89(3)
O5 H5A . 0.92(3)
O5 H5B . 0.86(3)
N1 C4 . 1.3301(18)
N1 C5 . 1.4476(17)
N1 H1 . 0.87(2)
N2 C7 . 1.489(2)
N2 H2A . 0.93(2)
N2 H2B . 0.96(2)
N2 H2C . 0.93(2)
C1 C3 . 1.391(2)
C1 C2 . 1.3961(19)
C1 C4 . 1.4990(18)
C2 C3 3_565 1.390(2)
C2 H2 . 0.987(19)
C3 C2 3_565 1.390(2)
C3 H3 . 0.931(17)
C5 C6 . 1.5337(18)
C5 H51 . 0.977(18)
C5 H52 . 0.98(2)
C6 O3 1 1.2558(17)
C7 C7 3_766 1.517(3)
C7 H7A . 0.97(2)
C7 H7B . 0.98(2)

loop_
_geom_hbond_atom_site_label_D
_geom_hbond_atom_site_label_H
_geom_hbond_atom_site_label_A
_geom_hbond_site_symmetry_A
_geom_hbond_distance_DH
_geom_hbond_distance_HA
_geom_hbond_distance_DA
_geom_hbond_angle_DHA
O4 H4B O3 1 0.89(3) 1.80(3) 2.6792(16) 169(2)
N2 H2B O3 1 0.96(2) 1.85(2) 2.7896(17) 164.3(18)
O4 H4A O1 2_755 0.87(3) 2.03(3) 2.8741(16) 162(2)
O5 H5A O2 2_645 0.92(3) 1.87(3) 2.7669(17) 168(2)
O5 H5B O1 4_566 0.86(3) 2.01(3) 2.8641(17) 169(3)
N1 H1 O4 1_455 0.87(2) 2.02(2) 2.8509(17) 159.8(18)
N2 H2A O5 3_766 0.93(2) 1.91(2) 2.8278(18) 172.6(18)
N2 H2C O2 2_745 0.93(2) 1.89(2) 2.8086(17) 169(2)

loop_
_geom_torsion_atom_site_label_1
_geom_torsion_atom_site_label_2
_geom_torsion_atom_site_label_3
_geom_torsion_atom_site_label_4
_geom_torsion_site_symmetry_1
_geom_torsion_site_symmetry_4
_geom_torsion
C3 C1 C2 C3 . 3_565 -0.5(2)
C4 C1 C2 C3 . 3_565 -179.87(12)
C2 C1 C3 C2 . 3_565 0.5(2)
C4 C1 C3 C2 . 3_565 179.89(12)
C5 N1 C4 O1 . . -1.6(2)
C5 N1 C4 C1 . . 177.93(11)
C3 C1 C4 O1 . . -25.48(18)
C2 C1 C4 O1 . . 153.92(13)
C3 C1 C4 N1 . . 154.93(12)
C2 C1 C4 N1 . . -25.66(18)
C4 N1 C5 C6 . . 79.20(16)
O3 O3 C6 O2 1 . 0.00(17)
O3 O3 C6 C5 1 . 0.00(13)
N1 C5 C6 O2 . . 11.70(18)
N1 C5 C6 O3 . 1 -170.64(12)
N1 C5 C6 O3 . . -170.64(12)
